data_1504458
loop_
_publ_author_name
'Du, Lin'
'Zhu, Tianjiao'
'Fang, Yuchun'
'Gu, Qianqun'
'Zhu, Weiming'

_publ_section_title
;
 Unusual C25 steroid isomers with bicyclo[4.4.1]A/B rings from a volcano
 ash-derived fungus Penicillium citrinum.
;
_journal_issue 8
_journal_name_full 'Journal of natural products'
_journal_page_first 1343
_journal_page_last 1351
_journal_paper_doi 10.1021/np8000442
_journal_volume 71
_journal_year 2008
_chemical_absolute_configuration unk
_chemical_formula_sum 'C25 H36 O4'
_chemical_formula_weight 400.54
_chemical_name_systematic
; 
 ? 
;
_space_group_IT_number 19
_symmetry_cell_setting orthorhombic
_symmetry_space_group_name_Hall 'P 2ac 2ab'
_symmetry_space_group_name_H-M 'P 21 21 21'
_atom_sites_solution_hydrogens geom
_atom_sites_solution_primary direct
_atom_sites_solution_secondary difmap
_audit_creation_method SHELXL-97
_cell_angle_alpha 90.00
_cell_angle_beta 90.00
_cell_angle_gamma 90.00
_cell_formula_units_Z 4
_cell_length_a 6.6828(13)
_cell_length_b 10.1709(16)
_cell_length_c 33.541(3)
_cell_measurement_reflns_used 1621
_cell_measurement_temperature 298(2)
_cell_measurement_theta_max 25.121
_cell_measurement_theta_min 2.338
_cell_volume 2279.8(6)
_computing_cell_refinement 'Bruker SMART'
_computing_data_collection 'Bruker SMART'
_computing_data_reduction 'Bruker SHELXTL'
_computing_molecular_graphics 'Bruker SHELXTL'
_computing_publication_material 'Bruker SHELXTL'
_computing_structure_refinement 'SHELXL-97 (Sheldrick, 1997)'
_computing_structure_solution 'SHELXS-97 (Sheldrick, 1990)'
_diffrn_ambient_temperature 298(2)
_diffrn_measured_fraction_theta_full 1.000
_diffrn_measured_fraction_theta_max 1.000
_diffrn_measurement_device_type 'CCD area detector'
_diffrn_measurement_method 'phi and omega scans'
_diffrn_radiation_monochromator graphite
_diffrn_radiation_source 'fine-focus sealed tube'
_diffrn_radiation_type MoK\a
_diffrn_radiation_wavelength 0.71073
_diffrn_reflns_av_R_equivalents 0.0766
_diffrn_reflns_av_sigmaI/netI 0.0637
_diffrn_reflns_limit_h_max 7
_diffrn_reflns_limit_h_min -7
_diffrn_reflns_limit_k_max 12
_diffrn_reflns_limit_k_min -9
_diffrn_reflns_limit_l_max 39
_diffrn_reflns_limit_l_min -39
_diffrn_reflns_number 11173
_diffrn_reflns_theta_full 25.01
_diffrn_reflns_theta_max 25.01
_diffrn_reflns_theta_min 2.09
_exptl_absorpt_coefficient_mu 0.077
_exptl_absorpt_correction_T_max 0.9967
_exptl_absorpt_correction_T_min 0.9515
_exptl_absorpt_correction_type multi-scan
_exptl_absorpt_process_details sadabs
_exptl_crystal_colour colourless
_exptl_crystal_density_diffrn 1.167
_exptl_crystal_density_meas 0
_exptl_crystal_density_method 'not measured'
_exptl_crystal_description block
_exptl_crystal_F_000 872
_exptl_crystal_size_max 0.65
_exptl_crystal_size_mid 0.34
_exptl_crystal_size_min 0.04
_refine_diff_density_max 0.251
_refine_diff_density_min -0.165
_refine_diff_density_rms 0.041
_refine_ls_abs_structure_details 'Flack H D (1983), Acta Cryst. A39, 876-881'
_refine_ls_extinction_method none
_refine_ls_goodness_of_fit_ref 0.998
_refine_ls_hydrogen_treatment mixed
_refine_ls_matrix_type full
_refine_ls_number_parameters 262
_refine_ls_number_reflns 2339
_refine_ls_number_restraints 0
_refine_ls_restrained_S_all 0.998
_refine_ls_R_factor_all 0.0768
_refine_ls_R_factor_gt 0.0487
_refine_ls_shift/su_max 0.000
_refine_ls_shift/su_mean 0.000
_refine_ls_structure_factor_coef Fsqd
_refine_ls_weighting_details 'calc w=1/[\s^2^(Fo^2^)+(0.0483P)^2^+0.0000P] where P=(Fo^2^+2Fc^2^)/3'
_refine_ls_weighting_scheme calc
_refine_ls_wR_factor_gt 0.1016
_refine_ls_wR_factor_ref 0.1096
_reflns_number_gt 1558
_reflns_number_total 2339
_reflns_threshold_expression >2sigma(I)
_cod_data_source_file np8000442-file004.cif
_cod_data_source_block 070314a
_cod_depositor_comments
;
The following automatic conversions were performed:

'_symmetry_cell_setting' value 'Orthorhombic' changed to
'orthorhombic' according to
/home/saulius/struct/CIF-dictionaries/cif_core.dic dictionary named
'cif_core.dic' version 2.4.1 from 2010-06-29.

Automatic conversion script
Id: cif_fix_values 1715 2011-07-08 13:25:40Z adriana 
;
_cod_original_sg_symbol_H-M P2(1)2(1)2(1)
_cod_database_code 1504458

loop_
_symmetry_equiv_pos_as_xyz
'x, y, z'
'-x+1/2, -y, z+1/2'
'-x, y+1/2, -z+1/2'
'x+1/2, -y+1/2, -z'

loop_
_atom_site_label
_atom_site_type_symbol
_atom_site_fract_x
_atom_site_fract_y
_atom_site_fract_z
_atom_site_U_iso_or_equiv
_atom_site_adp_type
_atom_site_occupancy
_atom_site_symmetry_multiplicity
_atom_site_calc_flag
_atom_site_refinement_flags
O1 O 0.7024(4) 0.6484(3) 0.90612(7) 0.0668(9) Uani 1 1 d .
H1 H 0.8015 0.6706 0.9189 0.100 Uiso 1 1 calc R
O2 O 0.4679(4) 0.7669(3) 0.78665(7) 0.0592(8) Uani 1 1 d .
O3 O 1.0134(4) 0.2383(3) 0.54056(7) 0.0577(8) Uani 1 1 d .
H3 H 0.8908 0.2355 0.5405 0.087 Uiso 1 1 calc R
O4 O 1.0940(4) 0.2996(3) 0.46096(7) 0.0655(9) Uani 1 1 d .
H4 H 1.0410 0.3050 0.4390 0.098 Uiso 1 1 calc R
C1 C 1.0274(6) 0.5962(4) 0.81709(9) 0.0444(10) Uani 1 1 d .
H1A H 1.1421 0.6470 0.8141 0.053 Uiso 1 1 calc R
C2 C 0.9506(6) 0.5716(4) 0.85849(9) 0.0477(10) Uani 1 1 d .
H2A H 1.0471 0.6032 0.8778 0.057 Uiso 1 1 calc R
H2B H 0.9328 0.4779 0.8626 0.057 Uiso 1 1 calc R
C3 C 0.7521(6) 0.6419(4) 0.86444(10) 0.0427(10) Uani 1 1 d .
H3A H 0.7638 0.7316 0.8540 0.051 Uiso 1 1 calc R
C4 C 0.5719(6) 0.5759(4) 0.84512(9) 0.0484(10) Uani 1 1 d .
H4A H 0.4553 0.6301 0.8504 0.058 Uiso 1 1 calc R
H4B H 0.5504 0.4923 0.8584 0.058 Uiso 1 1 calc R
C5 C 0.5811(6) 0.5501(4) 0.79993(9) 0.0392(9) Uani 1 1 d .
H5 H 0.4610 0.4988 0.7936 0.047 Uiso 1 1 calc R
C6 C 0.5668(6) 0.6727(4) 0.77498(10) 0.0417(9) Uani 1 1 d .
C7 C 0.6497(6) 0.6794(4) 0.73397(10) 0.0419(10) Uani 1 1 d .
H7 H 0.5613 0.7120 0.7150 0.050 Uiso 1 1 calc R
C8 C 0.8299(5) 0.6467(3) 0.71961(9) 0.0369(9) Uani 1 1 d .
C9 C 1.0018(6) 0.5910(4) 0.74360(9) 0.0415(9) Uani 1 1 d .
H9 H 1.0983 0.6626 0.7471 0.050 Uiso 1 1 calc R
C10 C 0.9399(5) 0.5492(4) 0.78459(10) 0.0402(9) Uani 1 1 d .
C11 C 0.7567(6) 0.4652(4) 0.78713(10) 0.0446(9) Uani 1 1 d .
H11A H 0.7774 0.3952 0.8063 0.054 Uiso 1 1 calc R
H11B H 0.7292 0.4258 0.7614 0.054 Uiso 1 1 calc R
C12 C 1.1127(6) 0.4805(4) 0.72159(9) 0.0482(10) Uani 1 1 d .
H12A H 1.2328 0.4582 0.7363 0.058 Uiso 1 1 calc R
H12B H 1.0281 0.4030 0.7208 0.058 Uiso 1 1 calc R
C13 C 1.1705(6) 0.5177(4) 0.67908(9) 0.0477(11) Uani 1 1 d .
H13A H 1.2678 0.5885 0.6797 0.057 Uiso 1 1 calc R
H13B H 1.2317 0.4428 0.6660 0.057 Uiso 1 1 calc R
C14 C 0.9884(6) 0.5611(4) 0.65570(9) 0.0399(9) Uani 1 1 d .
C15 C 1.0345(6) 0.6274(4) 0.61487(9) 0.0456(10) Uani 1 1 d .
H15 H 1.1380 0.6933 0.6202 0.055 Uiso 1 1 calc R
C16 C 0.8409(6) 0.7055(4) 0.60601(10) 0.0534(11) Uani 1 1 d .
H16A H 0.7515 0.6543 0.5894 0.064 Uiso 1 1 calc R
H16B H 0.8722 0.7870 0.5923 0.064 Uiso 1 1 calc R
C17 C 0.7424(6) 0.7342(4) 0.64694(9) 0.0495(10) Uani 1 1 d .
H17A H 0.7243 0.8279 0.6508 0.059 Uiso 1 1 calc R
H17B H 0.6135 0.6910 0.6491 0.059 Uiso 1 1 calc R
C18 C 0.8912(6) 0.6780(4) 0.67742(9) 0.0393(9) Uani 1 1 d .
H18 H 0.9970 0.7442 0.6798 0.047 Uiso 1 1 calc R
C19 C 0.8389(6) 0.4484(4) 0.65077(10) 0.0458(10) Uani 1 1 d .
H19A H 0.7895 0.4225 0.6765 0.069 Uiso 1 1 calc R
H19B H 0.9041 0.3750 0.6383 0.069 Uiso 1 1 calc R
H19C H 0.7293 0.4770 0.6344 0.069 Uiso 1 1 calc R
C20 C 1.1191(6) 0.5390(4) 0.58297(10) 0.0474(10) Uani 1 1 d .
C21 C 1.0086(6) 0.4673(4) 0.55848(9) 0.0489(10) Uani 1 1 d .
H21 H 0.8711 0.4808 0.5599 0.059 Uiso 1 1 calc R
C22 C 1.0784(6) 0.3666(4) 0.52868(9) 0.0482(10) Uani 1 1 d .
H22 H 1.2250 0.3666 0.5292 0.058 Uiso 1 1 calc R
C23 C 1.0144(7) 0.3994(4) 0.48665(10) 0.0557(11) Uani 1 1 d .
H23 H 0.8680 0.3964 0.4853 0.067 Uiso 1 1 calc R
C24 C 1.0835(11) 0.5343(5) 0.47388(12) 0.107(2) Uani 1 1 d .
H24A H 1.0404 0.5509 0.4470 0.161 Uiso 1 1 calc R
H24B H 1.2269 0.5386 0.4752 0.161 Uiso 1 1 calc R
H24C H 1.0271 0.5994 0.4913 0.161 Uiso 1 1 calc R
C25 C 1.3435(7) 0.5370(6) 0.58112(12) 0.0845(17) Uani 1 1 d .
H25A H 1.3879 0.5886 0.5589 0.127 Uiso 1 1 calc R
H25B H 1.3889 0.4480 0.5780 0.127 Uiso 1 1 calc R
H25C H 1.3972 0.5730 0.6053 0.127 Uiso 1 1 calc R

loop_
_atom_site_aniso_label
_atom_site_aniso_U_11
_atom_site_aniso_U_22
_atom_site_aniso_U_33
_atom_site_aniso_U_23
_atom_site_aniso_U_13
_atom_site_aniso_U_12
O1 0.0456(18) 0.118(3) 0.0364(14) -0.0120(16) 0.0028(13) -0.0078(18)
O2 0.061(2) 0.0650(19) 0.0518(15) 0.0005(14) 0.0113(15) 0.0182(17)
O3 0.0532(19) 0.0699(19) 0.0501(15) 0.0001(14) -0.0049(14) 0.0008(17)
O4 0.0604(19) 0.098(2) 0.0377(14) -0.0142(16) -0.0090(14) 0.0132(18)
C1 0.031(2) 0.061(3) 0.041(2) -0.0075(19) 0.0002(18) 0.003(2)
C2 0.039(3) 0.067(3) 0.038(2) -0.0050(19) -0.0067(17) 0.002(2)
C3 0.039(2) 0.054(3) 0.0354(19) -0.0032(18) 0.0043(18) 0.000(2)
C4 0.038(2) 0.064(3) 0.043(2) 0.0026(19) -0.0020(18) -0.001(2)
C5 0.035(2) 0.043(2) 0.0398(19) -0.0032(18) -0.0034(17) -0.0049(19)
C6 0.033(2) 0.048(2) 0.044(2) -0.0055(19) -0.0051(18) 0.002(2)
C7 0.040(2) 0.049(2) 0.037(2) -0.0033(18) -0.0074(18) 0.004(2)
C8 0.036(2) 0.041(2) 0.0329(18) -0.0049(17) -0.0048(17) -0.0022(18)
C9 0.035(2) 0.048(2) 0.0412(19) -0.0052(17) -0.0007(18) 0.001(2)
C10 0.034(2) 0.046(2) 0.041(2) -0.0048(18) -0.0024(17) 0.0107(19)
C11 0.046(2) 0.042(2) 0.045(2) -0.0027(19) -0.0045(19) 0.000(2)
C12 0.042(2) 0.062(3) 0.0408(19) -0.007(2) -0.0081(19) 0.012(2)
C13 0.037(2) 0.060(3) 0.046(2) -0.011(2) -0.0030(19) 0.008(2)
C14 0.036(2) 0.047(2) 0.0361(18) -0.0041(17) -0.0020(18) 0.002(2)
C15 0.038(3) 0.058(3) 0.041(2) -0.0014(19) -0.0025(18) -0.012(2)
C16 0.055(3) 0.057(3) 0.048(2) 0.007(2) -0.004(2) -0.002(2)
C17 0.051(3) 0.052(3) 0.045(2) 0.004(2) -0.005(2) 0.005(2)
C18 0.039(2) 0.042(2) 0.0377(19) -0.0005(17) -0.0021(18) 0.0028(19)
C19 0.046(3) 0.046(3) 0.045(2) -0.002(2) -0.0008(19) -0.004(2)
C20 0.037(2) 0.070(3) 0.0357(19) -0.005(2) 0.0002(18) -0.003(2)
C21 0.037(2) 0.071(3) 0.0382(18) -0.006(2) -0.0031(19) 0.003(2)
C22 0.038(2) 0.069(3) 0.037(2) -0.004(2) -0.0062(18) -0.002(2)
C23 0.062(3) 0.067(3) 0.039(2) -0.009(2) -0.002(2) 0.003(3)
C24 0.180(7) 0.080(4) 0.062(3) 0.009(3) -0.002(4) -0.027(5)
C25 0.045(3) 0.136(5) 0.072(3) -0.044(3) 0.003(2) -0.014(3)

loop_
_atom_type_symbol
_atom_type_description
_atom_type_scat_dispersion_real
_atom_type_scat_dispersion_imag
_atom_type_scat_source
C C 0.0033 0.0000 'International Tables Vol C Tables 4.2.6.8 and 6.1.1.4'
H H 0.0000 0.0000 'International Tables Vol C Tables 4.2.6.8 and 6.1.1.4'
O O 0.0106 0.0000 'International Tables Vol C Tables 4.2.6.8 and 6.1.1.4'

loop_
_geom_angle_atom_site_label_1
_geom_angle_atom_site_label_2
_geom_angle_atom_site_label_3
_geom_angle
C3 O1 H1 109.5
C22 O3 H3 109.5
C23 O4 H4 109.5
C10 C1 C2 123.3(4)
C10 C1 H1A 118.3
C2 C1 H1A 118.3
C1 C2 C3 110.0(3)
C1 C2 H2A 109.7
C3 C2 H2A 109.7
C1 C2 H2B 109.7
C3 C2 H2B 109.7
H2A C2 H2B 108.2
O1 C3 C2 110.5(3)
O1 C3 C4 104.5(3)
C2 C3 C4 115.3(3)
O1 C3 H3A 108.8
C2 C3 H3A 108.8
C4 C3 H3A 108.8
C3 C4 C5 117.5(3)
C3 C4 H4A 107.9
C5 C4 H4A 107.9
C3 C4 H4B 107.9
C5 C4 H4B 107.9
H4A C4 H4B 107.2
C6 C5 C11 111.3(3)
C6 C5 C4 113.8(3)
C11 C5 C4 114.0(3)
C6 C5 H5 105.7
C11 C5 H5 105.7
C4 C5 H5 105.7
O2 C6 C7 117.4(3)
O2 C6 C5 120.2(3)
C7 C6 C5 122.0(3)
C8 C7 C6 131.1(3)
C8 C7 H7 114.4
C6 C7 H7 114.4
C7 C8 C18 122.0(3)
C7 C8 C9 125.8(3)
C18 C8 C9 111.8(3)
C10 C9 C8 112.6(3)
C10 C9 C12 111.5(3)
C8 C9 C12 112.7(3)
C10 C9 H9 106.5
C8 C9 H9 106.5
C12 C9 H9 106.5
C1 C10 C11 121.3(3)
C1 C10 C9 122.0(3)
C11 C10 C9 116.1(3)
C10 C11 C5 108.9(3)
C10 C11 H11A 109.9
C5 C11 H11A 109.9
C10 C11 H11B 109.9
C5 C11 H11B 109.9
H11A C11 H11B 108.3
C13 C12 C9 113.0(3)
C13 C12 H12A 109.0
C9 C12 H12A 109.0
C13 C12 H12B 109.0
C9 C12 H12B 109.0
H12A C12 H12B 107.8
C14 C13 C12 110.7(3)
C14 C13 H13A 109.5
C12 C13 H13A 109.5
C14 C13 H13B 109.5
C12 C13 H13B 109.5
H13A C13 H13B 108.1
C13 C14 C19 111.3(3)
C13 C14 C18 108.6(3)
C19 C14 C18 110.7(3)
C13 C14 C15 115.0(3)
C19 C14 C15 111.0(3)
C18 C14 C15 99.6(3)
C20 C15 C16 118.9(3)
C20 C15 C14 116.1(3)
C16 C15 C14 103.1(3)
C20 C15 H15 105.9
C16 C15 H15 105.9
C14 C15 H15 105.9
C15 C16 C17 106.3(3)
C15 C16 H16A 110.5
C17 C16 H16A 110.5
C15 C16 H16B 110.5
C17 C16 H16B 110.5
H16A C16 H16B 108.7
C18 C17 C16 104.2(3)
C18 C17 H17A 110.9
C16 C17 H17A 110.9
C18 C17 H17B 110.9
C16 C17 H17B 110.9
H17A C17 H17B 108.9
C8 C18 C17 121.8(3)
C8 C18 C14 113.4(3)
C17 C18 C14 104.2(3)
C8 C18 H18 105.4
C17 C18 H18 105.4
C14 C18 H18 105.4
C14 C19 H19A 109.5
C14 C19 H19B 109.5
H19A C19 H19B 109.5
C14 C19 H19C 109.5
H19A C19 H19C 109.5
H19B C19 H19C 109.5
C21 C20 C25 121.6(4)
C21 C20 C15 124.0(3)
C25 C20 C15 114.4(4)
C20 C21 C22 127.9(4)
C20 C21 H21 116.1
C22 C21 H21 116.1
O3 C22 C21 110.0(3)
O3 C22 C23 112.0(3)
C21 C22 C23 112.4(3)
O3 C22 H22 107.4
C21 C22 H22 107.4
C23 C22 H22 107.4
O4 C23 C22 107.4(3)
O4 C23 C24 111.1(4)
C22 C23 C24 112.3(4)
O4 C23 H23 108.7
C22 C23 H23 108.7
C24 C23 H23 108.7
C23 C24 H24A 109.5
C23 C24 H24B 109.5
H24A C24 H24B 109.5
C23 C24 H24C 109.5
H24A C24 H24C 109.5
H24B C24 H24C 109.5
C20 C25 H25A 109.5
C20 C25 H25B 109.5
H25A C25 H25B 109.5
C20 C25 H25C 109.5
H25A C25 H25C 109.5
H25B C25 H25C 109.5

loop_
_geom_bond_atom_site_label_1
_geom_bond_atom_site_label_2
_geom_bond_distance
O1 C3 1.438(4)
O1 H1 0.8200
O2 C6 1.228(4)
O3 C22 1.432(4)
O3 H3 0.8200
O4 C23 1.433(4)
O4 H4 0.8200
C1 C10 1.326(4)
C1 C2 1.502(4)
C1 H1A 0.9300
C2 C3 1.520(5)
C2 H2A 0.9700
C2 H2B 0.9700
C3 C4 1.524(5)
C3 H3A 0.9800
C4 C5 1.540(4)
C4 H4A 0.9700
C4 H4B 0.9700
C5 C6 1.505(5)
C5 C11 1.519(5)
C5 H5 0.9800
C6 C7 1.484(5)
C7 C8 1.339(5)
C7 H7 0.9300
C8 C18 1.507(4)
C8 C9 1.513(5)
C9 C10 1.497(5)
C9 C12 1.535(5)
C9 H9 0.9800
C10 C11 1.495(5)
C11 H11A 0.9700
C11 H11B 0.9700
C12 C13 1.525(5)
C12 H12A 0.9700
C12 H12B 0.9700
C13 C14 1.513(5)
C13 H13A 0.9700
C13 H13B 0.9700
C14 C19 1.530(5)
C14 C18 1.538(5)
C14 C15 1.557(4)
C15 C20 1.507(5)
C15 C16 1.547(5)
C15 H15 0.9800
C16 C17 1.550(5)
C16 H16A 0.9700
C16 H16B 0.9700
C17 C18 1.536(5)
C17 H17A 0.9700
C17 H17B 0.9700
C18 H18 0.9800
C19 H19A 0.9600
C19 H19B 0.9600
C19 H19C 0.9600
C20 C21 1.324(5)
C20 C25 1.501(6)
C21 C22 1.506(5)
C21 H21 0.9300
C22 C23 1.510(5)
C22 H22 0.9800
C23 C24 1.510(6)
C23 H23 0.9800
C24 H24A 0.9600
C24 H24B 0.9600
C24 H24C 0.9600
C25 H25A 0.9600
C25 H25B 0.9600
C25 H25C 0.9600
